data_7700689
loop_
_publ_author_name
'Ren, Xiaoyu'
'Wesolek, Marcel'
'Braunstein, Pierre'

_publ_section_title
;
 Cu(i), Ag(i), Ni(ii), Cr(iii) and Ir(i) complexes with tritopic
 N<sup>imine</sup>C<sup>NHC</sup>N<sup>amine</sup> pincer ligands and
 catalytic ethylene oligomerization.
;
_journal_issue 34
_journal_name_full 'Dalton transactions (Cambridge, England : 2003)'
_journal_page_first 12895
_journal_page_last 12909
_journal_paper_doi 10.1039/c9dt02400j
_journal_volume 48
_journal_year 2019
_chemical_formula_moiety 'C30 H46 Ir N4, B F4, C4 H8 O'
_chemical_formula_sum 'C34 H54 B F4 Ir N4 O'
_chemical_formula_weight 813.82
_space_group_crystal_system triclinic
_space_group_IT_number 2
_space_group_name_Hall '-P 1'
_space_group_name_H-M_alt 'P -1'
_symmetry_space_group_name_Hall '-P 1'
_symmetry_space_group_name_H-M 'P -1'
_atom_sites_solution_hydrogens geom
_atom_sites_solution_primary direct
_atom_sites_solution_secondary difmap
_audit_creation_method SHELXL-2013
_audit_update_record
;
2019-02-11 deposited with the CCDC.    2019-07-29 downloaded from the CCDC.
;
_cell_angle_alpha 107.6610(10)
_cell_angle_beta 92.2080(10)
_cell_angle_gamma 100.5780(10)
_cell_formula_units_Z 2
_cell_length_a 10.1636(5)
_cell_length_b 10.9789(5)
_cell_length_c 17.0720(9)
_cell_measurement_reflns_used 9976
_cell_measurement_temperature 173(2)
_cell_measurement_theta_max 32.02
_cell_measurement_theta_min 2.55
_cell_volume 1775.30(15)
_computing_cell_refinement 'Bruker SAINT'
_computing_data_collection 'Bruker APEX2'
_computing_data_reduction 'Bruker SAINT'
_computing_molecular_graphics 'Bruker SHELXTL'
_computing_publication_material 'Bruker SHELXTL'
_computing_structure_refinement 'SHELXL-2013 (Sheldrick, 2013)'
_computing_structure_solution 'SHELXS-2013 (Sheldrick, 2013)'
_diffrn_ambient_temperature 173(2)
_diffrn_measured_fraction_theta_full 1.000
_diffrn_measured_fraction_theta_max 0.994
_diffrn_measurement_device_type 'Bruker APEX-II CCD'
_diffrn_measurement_method '\f and \w scans'
_diffrn_radiation_type MoK\a
_diffrn_radiation_wavelength 0.71073
_diffrn_reflns_av_R_equivalents 0.0215
_diffrn_reflns_av_unetI/netI 0.0192
_diffrn_reflns_Laue_measured_fraction_full 1.000
_diffrn_reflns_Laue_measured_fraction_max 0.994
_diffrn_reflns_limit_h_max 15
_diffrn_reflns_limit_h_min -15
_diffrn_reflns_limit_k_max 16
_diffrn_reflns_limit_k_min -16
_diffrn_reflns_limit_l_max 25
_diffrn_reflns_limit_l_min -25
_diffrn_reflns_number 57054
_diffrn_reflns_point_group_measured_fraction_full 1.000
_diffrn_reflns_point_group_measured_fraction_max 0.994
_diffrn_reflns_theta_full 25.242
_diffrn_reflns_theta_max 32.037
_diffrn_reflns_theta_min 1.989
_diffrn_source 'fine focus sealed tube'
_exptl_absorpt_coefficient_mu 3.813
_exptl_absorpt_correction_T_max 0.7463
_exptl_absorpt_correction_T_min 0.6222
_exptl_absorpt_correction_type multi-scan
_exptl_absorpt_process_details sadabs
_exptl_crystal_colour black
_exptl_crystal_density_diffrn 1.522
_exptl_crystal_description prism
_exptl_crystal_F_000 824
_exptl_crystal_size_max 0.500
_exptl_crystal_size_mid 0.500
_exptl_crystal_size_min 0.500
_refine_diff_density_max 2.204
_refine_diff_density_min -0.952
_refine_diff_density_rms 0.102
_refine_ls_extinction_method none
_refine_ls_goodness_of_fit_ref 1.092
_refine_ls_hydrogen_treatment constr
_refine_ls_matrix_type full
_refine_ls_number_parameters 413
_refine_ls_number_reflns 12293
_refine_ls_number_restraints 0
_refine_ls_restrained_S_all 1.092
_refine_ls_R_factor_all 0.0297
_refine_ls_R_factor_gt 0.0257
_refine_ls_shift/su_max 0.001
_refine_ls_shift/su_mean 0.000
_refine_ls_structure_factor_coef Fsqd
_refine_ls_weighting_details 'w=1/[\s^2^(Fo^2^)+(0.0311P)^2^+1.9775P] where P=(Fo^2^+2Fc^2^)/3'
_refine_ls_weighting_scheme calc
_refine_ls_wR_factor_gt 0.0629
_refine_ls_wR_factor_ref 0.0647
_reflns_Friedel_coverage 0.000
_reflns_number_gt 11399
_reflns_number_total 12293
_reflns_threshold_expression 'I > 2\s(I)'
_cod_data_source_file c9dt02400j2.cif
_cod_data_source_block pbxr170322
_cod_depositor_comments 'Adding full bibliography for 7700685--7700692.cif.'
_cod_database_code 7700689
_shelx_space_group_comment
;
The symmetry employed for this shelxl refinement is uniquely defined
by the following loop, which should always be used as a source of
symmetry information in preference to the above space-group names.
They are only intended as comments.
;
_shelx_estimated_absorpt_t_min 0.252
_shelx_estimated_absorpt_t_max 0.252
_shelxl_version_number 2013-4

loop_
_space_group_symop_operation_xyz
'x, y, z'
'-x, -y, -z'

loop_
_atom_site_label
_atom_site_type_symbol
_atom_site_fract_x
_atom_site_fract_y
_atom_site_fract_z
_atom_site_U_iso_or_equiv
_atom_site_adp_type
_atom_site_occupancy
_atom_site_site_symmetry_order
_atom_site_calc_flag
_atom_site_refinement_flags_posn
_atom_site_refinement_flags_adp
C1 C 0.2219(2) 0.5144(2) 0.30413(13) 0.0224(4) Uani 1 1 d . .
C2 C 0.3967(2) 0.6591(3) 0.39284(17) 0.0366(6) Uani 1 1 d . .
H2 H 0.4470 0.7352 0.4333 0.044 Uiso 1 1 calc R U
C3 C 0.4398(2) 0.5510(3) 0.35330(18) 0.0399(6) Uani 1 1 d . .
H3 H 0.5280 0.5361 0.3604 0.048 Uiso 1 1 calc R U
C4 C 0.1694(2) 0.7166(2) 0.38390(14) 0.0241(4) Uani 1 1 d . .
C5 C 0.2160(3) 0.8476(3) 0.44580(19) 0.0398(6) Uani 1 1 d . .
H5A H 0.1399 0.8916 0.4572 0.060 Uiso 1 1 calc R U
H5B H 0.2855 0.8995 0.4242 0.060 Uiso 1 1 calc R U
H5C H 0.2534 0.8383 0.4970 0.060 Uiso 1 1 calc R U
C6 C -0.0568(2) 0.7365(2) 0.36559(14) 0.0234(4) Uani 1 1 d . .
C7 C -0.0819(3) 0.8147(2) 0.31770(16) 0.0304(5) Uani 1 1 d . .
C8 C -0.1888(3) 0.8790(3) 0.33638(19) 0.0370(6) Uani 1 1 d . .
H8 H -0.2081 0.9337 0.3056 0.044 Uiso 1 1 calc R U
C9 C -0.2671(3) 0.8648(3) 0.39875(19) 0.0368(6) Uani 1 1 d . .
H9 H -0.3396 0.9092 0.4101 0.044 Uiso 1 1 calc R U
C10 C -0.2405(2) 0.7867(3) 0.44444(17) 0.0343(5) Uani 1 1 d . .
H10 H -0.2945 0.7785 0.4875 0.041 Uiso 1 1 calc R U
C11 C -0.1351(2) 0.7189(2) 0.42861(15) 0.0269(4) Uani 1 1 d . .
C12 C 0.0044(3) 0.8333(3) 0.2498(2) 0.0432(7) Uani 1 1 d . .
H12 H 0.0618 0.7662 0.2384 0.052 Uiso 1 1 calc R U
C13 C -0.0778(5) 0.8163(4) 0.1690(2) 0.0606(10) Uani 1 1 d . .
H13A H -0.1390 0.7307 0.1511 0.091 Uiso 1 1 calc R U
H13B H -0.0171 0.8222 0.1265 0.091 Uiso 1 1 calc R U
H13C H -0.1301 0.8851 0.1777 0.091 Uiso 1 1 calc R U
C14 C 0.0973(5) 0.9677(5) 0.2774(3) 0.0687(11) Uani 1 1 d . .
H14A H 0.0434 1.0353 0.2919 0.103 Uiso 1 1 calc R U
H14B H 0.1505 0.9782 0.2323 0.103 Uiso 1 1 calc R U
H14C H 0.1578 0.9760 0.3257 0.103 Uiso 1 1 calc R U
C15 C -0.1070(3) 0.6335(3) 0.47999(17) 0.0355(5) Uani 1 1 d . .
H15 H -0.0428 0.5797 0.4518 0.043 Uiso 1 1 calc R U
C16 C -0.2327(3) 0.5403(4) 0.4885(2) 0.0508(8) Uani 1 1 d . .
H16A H -0.2952 0.5907 0.5190 0.076 Uiso 1 1 calc R U
H16B H -0.2075 0.4835 0.5185 0.076 Uiso 1 1 calc R U
H16C H -0.2761 0.4868 0.4335 0.076 Uiso 1 1 calc R U
C17 C -0.0409(5) 0.7156(5) 0.5662(2) 0.0678(12) Uani 1 1 d . .
H17A H 0.0407 0.7752 0.5617 0.102 Uiso 1 1 calc R U
H17B H -0.0174 0.6580 0.5962 0.102 Uiso 1 1 calc R U
H17C H -0.1037 0.7661 0.5963 0.102 Uiso 1 1 calc R U
C18 C 0.3452(3) 0.3335(3) 0.24679(18) 0.0348(5) Uani 1 1 d . .
H18A H 0.2543 0.2787 0.2269 0.042 Uiso 1 1 calc R U
H18B H 0.3924 0.2916 0.2799 0.042 Uiso 1 1 calc R U
C19 C 0.4221(3) 0.3399(3) 0.17270(19) 0.0393(6) Uani 1 1 d . .
H19A H 0.5151 0.3901 0.1919 0.047 Uiso 1 1 calc R U
H19B H 0.3777 0.3846 0.1402 0.047 Uiso 1 1 calc R U
C20 C 0.4251(3) 0.2011(3) 0.1186(2) 0.0450(7) Uani 1 1 d . .
H20A H 0.4828 0.2055 0.0737 0.054 Uiso 1 1 calc R U
H20B H 0.4654 0.1557 0.1524 0.054 Uiso 1 1 calc R U
C21 C 0.2481(5) 0.1528(6) 0.0093(2) 0.0746(14) Uani 1 1 d . .
H21A H 0.2582 0.2473 0.0209 0.112 Uiso 1 1 calc R U
H21B H 0.1534 0.1103 -0.0079 0.112 Uiso 1 1 calc R U
H21C H 0.3029 0.1187 -0.0350 0.112 Uiso 1 1 calc R U
C22 C 0.2859(6) -0.0122(5) 0.0659(4) 0.0868(16) Uani 1 1 d . .
H22A H 0.1950 -0.0606 0.0421 0.130 Uiso 1 1 calc R U
H22B H 0.3079 -0.0293 0.1174 0.130 Uiso 1 1 calc R U
H22C H 0.3507 -0.0403 0.0267 0.130 Uiso 1 1 calc R U
C23 C 0.0349(3) 0.3338(3) 0.14611(17) 0.0363(6) Uani 1 1 d . .
H23 H 0.1287 0.3684 0.1509 0.044 Uiso 1 1 calc R U
C24 C -0.0113(3) 0.2698(2) 0.2025(2) 0.0388(6) Uani 1 1 d . .
H24 H 0.0524 0.2681 0.2441 0.047 Uiso 1 1 calc R U
C25 C -0.1565(3) 0.2030(3) 0.2014(3) 0.0569(10) Uani 1 1 d . .
H25A H -0.1988 0.1698 0.1437 0.068 Uiso 1 1 calc R U
H25B H -0.1578 0.1270 0.2213 0.068 Uiso 1 1 calc R U
C26 C -0.2375(3) 0.2896(3) 0.2528(3) 0.0553(9) Uani 1 1 d . .
H26A H -0.2313 0.2828 0.3092 0.066 Uiso 1 1 calc R U
H26B H -0.3329 0.2587 0.2297 0.066 Uiso 1 1 calc R U
C27 C -0.1942(2) 0.4312(3) 0.25813(19) 0.0350(6) Uani 1 1 d . .
H27 H -0.1869 0.4931 0.3117 0.042 Uiso 1 1 calc R U
C28 C -0.1640(3) 0.4815(3) 0.19479(17) 0.0347(6) Uani 1 1 d . .
H28 H -0.1323 0.5731 0.2087 0.042 Uiso 1 1 calc R U
C29 C -0.1777(4) 0.4010(4) 0.1049(2) 0.0525(8) Uani 1 1 d . .
H29A H -0.2531 0.3250 0.0946 0.063 Uiso 1 1 calc R U
H29B H -0.2002 0.4544 0.0708 0.063 Uiso 1 1 calc R U
C30 C -0.0519(4) 0.3528(4) 0.07817(19) 0.0540(9) Uani 1 1 d . .
H30A H 0.0028 0.4159 0.0553 0.065 Uiso 1 1 calc R U
H30B H -0.0779 0.2685 0.0331 0.065 Uiso 1 1 calc R U
C31 C 0.2805(5) 0.6555(5) 0.1284(3) 0.0669(11) Uani 1 1 d . .
H31A H 0.2087 0.6064 0.1512 0.080 Uiso 1 1 calc R U
H31B H 0.2384 0.7027 0.0966 0.080 Uiso 1 1 calc R U
C32 C 0.3771(6) 0.7480(6) 0.1953(3) 0.0849(15) Uani 1 1 d . .
H32A H 0.3804 0.7167 0.2438 0.102 Uiso 1 1 calc R U
H32B H 0.3532 0.8351 0.2124 0.102 Uiso 1 1 calc R U
C33 C 0.5062(7) 0.7532(10) 0.1594(5) 0.140(4) Uani 1 1 d . .
H33A H 0.5304 0.8333 0.1434 0.168 Uiso 1 1 calc R U
H33B H 0.5788 0.7520 0.1993 0.168 Uiso 1 1 calc R U
C34 C 0.4857(9) 0.6368(8) 0.0867(6) 0.143(4) Uani 1 1 d . .
H34A H 0.5060 0.6624 0.0369 0.171 Uiso 1 1 calc R U
H34B H 0.5469 0.5794 0.0934 0.171 Uiso 1 1 calc R U
B1 B 0.5115(4) 0.1328(4) 0.3718(3) 0.0467(8) Uani 1 1 d . .
N1 N 0.26287(18) 0.63692(19) 0.36227(12) 0.0244(4) Uani 1 1 d . .
N2 N 0.3327(2) 0.4636(2) 0.29967(13) 0.0299(4) Uani 1 1 d . .
N3 N 0.05045(18) 0.66464(17) 0.34632(12) 0.0213(3) Uani 1 1 d . .
N4 N 0.2919(3) 0.1266(3) 0.08278(18) 0.0501(7) Uani 1 1 d . .
O1 O 0.3514(5) 0.5698(4) 0.0772(3) 0.0954(12) Uani 1 1 d . .
F1 F 0.4578(4) 0.0839(3) 0.2925(2) 0.1158(13) Uani 1 1 d . .
F2 F 0.6456(3) 0.1364(5) 0.3731(3) 0.1383(19) Uani 1 1 d . .
F3 F 0.4670(3) 0.0682(4) 0.4251(3) 0.1091(12) Uani 1 1 d . .
F4 F 0.4961(5) 0.2590(4) 0.4003(2) 0.1248(15) Uani 1 1 d . .
Ir1 Ir 0.02542(2) 0.47691(2) 0.26059(2) 0.02160(3) Uani 1 1 d . .

loop_
_atom_site_aniso_label
_atom_site_aniso_U_11
_atom_site_aniso_U_22
_atom_site_aniso_U_33
_atom_site_aniso_U_23
_atom_site_aniso_U_13
_atom_site_aniso_U_12
C1 0.0204(8) 0.0259(9) 0.0205(9) 0.0064(7) -0.0014(7) 0.0058(7)
C2 0.0177(9) 0.0498(15) 0.0325(13) 0.0030(11) -0.0062(8) 0.0013(9)
C3 0.0193(10) 0.0582(17) 0.0361(14) 0.0057(12) -0.0064(9) 0.0105(10)
C4 0.0216(9) 0.0235(9) 0.0226(10) 0.0031(7) 0.0000(7) 0.0011(7)
C5 0.0328(12) 0.0283(11) 0.0420(15) -0.0073(10) -0.0058(11) -0.0007(9)
C6 0.0208(9) 0.0209(9) 0.0242(10) 0.0011(7) -0.0008(7) 0.0048(7)
C7 0.0343(11) 0.0249(10) 0.0332(12) 0.0083(9) 0.0037(9) 0.0102(9)
C8 0.0388(13) 0.0277(11) 0.0458(15) 0.0090(10) 0.0013(11) 0.0154(10)
C9 0.0277(11) 0.0299(11) 0.0470(15) 0.0003(11) 0.0013(10) 0.0119(9)
C10 0.0246(10) 0.0382(13) 0.0337(13) 0.0004(10) 0.0045(9) 0.0091(9)
C11 0.0228(9) 0.0296(10) 0.0246(10) 0.0036(8) 0.0004(8) 0.0051(8)
C12 0.0526(17) 0.0442(15) 0.0483(17) 0.0276(13) 0.0181(14) 0.0237(13)
C13 0.087(3) 0.061(2) 0.0467(19) 0.0294(17) 0.0135(19) 0.025(2)
C14 0.062(2) 0.072(3) 0.080(3) 0.043(2) 0.013(2) -0.001(2)
C15 0.0309(12) 0.0489(15) 0.0310(12) 0.0166(11) 0.0061(10) 0.0116(11)
C16 0.0454(17) 0.062(2) 0.0522(19) 0.0323(17) 0.0040(14) 0.0038(15)
C17 0.071(3) 0.085(3) 0.0417(19) 0.0245(19) -0.0160(18) -0.003(2)
C18 0.0344(12) 0.0349(12) 0.0382(13) 0.0104(10) 0.0013(10) 0.0175(10)
C19 0.0315(12) 0.0395(14) 0.0440(15) 0.0066(12) 0.0061(11) 0.0107(10)
C20 0.0349(13) 0.0466(16) 0.0466(17) 0.0011(13) 0.0049(12) 0.0143(12)
C21 0.062(2) 0.115(4) 0.0373(18) 0.007(2) -0.0014(17) 0.024(2)
C22 0.096(4) 0.052(2) 0.085(4) -0.002(2) 0.011(3) -0.012(2)
C23 0.0318(12) 0.0345(12) 0.0302(12) -0.0068(10) -0.0051(9) 0.0070(10)
C24 0.0300(11) 0.0204(10) 0.0559(17) -0.0009(10) -0.0034(11) 0.0038(8)
C25 0.0399(16) 0.0269(13) 0.094(3) 0.0137(15) -0.0042(17) -0.0059(11)
C26 0.0308(14) 0.0458(17) 0.085(3) 0.0243(17) 0.0016(15) -0.0095(12)
C27 0.0144(9) 0.0354(12) 0.0473(15) 0.0057(11) -0.0047(9) -0.0004(8)
C28 0.0307(11) 0.0329(12) 0.0330(12) 0.0001(10) -0.0145(9) 0.0086(9)
C29 0.0572(19) 0.061(2) 0.0338(15) 0.0063(14) -0.0162(14) 0.0162(16)
C30 0.0493(17) 0.074(2) 0.0265(13) -0.0014(14) -0.0071(12) 0.0134(16)
C31 0.070(3) 0.068(3) 0.063(3) 0.022(2) 0.003(2) 0.013(2)
C32 0.092(4) 0.091(4) 0.060(3) 0.019(3) 0.011(3) -0.001(3)
C33 0.070(4) 0.193(9) 0.107(5) 0.003(6) 0.009(4) -0.026(5)
C34 0.131(7) 0.109(6) 0.188(9) 0.038(6) 0.095(7) 0.023(5)
B1 0.0390(16) 0.058(2) 0.053(2) 0.0298(18) 0.0025(15) 0.0123(15)
N1 0.0163(7) 0.0287(9) 0.0232(9) 0.0034(7) -0.0025(6) 0.0011(6)
N2 0.0227(8) 0.0373(10) 0.0288(10) 0.0067(8) -0.0025(7) 0.0110(8)
N3 0.0186(7) 0.0203(7) 0.0221(8) 0.0032(6) -0.0008(6) 0.0033(6)
N4 0.0408(13) 0.0579(17) 0.0386(14) 0.0005(12) 0.0026(11) 0.0032(12)
O1 0.123(3) 0.078(2) 0.083(3) 0.015(2) 0.009(2) 0.033(2)
F1 0.168(4) 0.0716(19) 0.079(2) 0.0005(16) -0.044(2) 0.003(2)
F2 0.0519(16) 0.239(5) 0.205(4) 0.179(4) 0.032(2) 0.041(2)
F3 0.0758(19) 0.146(3) 0.150(3) 0.110(3) 0.041(2) 0.0187(19)
F4 0.214(5) 0.081(2) 0.077(2) 0.0068(17) -0.009(3) 0.059(3)
Ir1 0.01850(4) 0.02089(4) 0.02216(4) 0.00374(3) -0.00313(3) 0.00227(3)

loop_
_atom_type_symbol
_atom_type_description
_atom_type_scat_dispersion_real
_atom_type_scat_dispersion_imag
_atom_type_scat_source
C C 0.0033 0.0016 'International Tables Vol C Tables 4.2.6.8 and 6.1.1.4'
H H 0.0000 0.0000 'International Tables Vol C Tables 4.2.6.8 and 6.1.1.4'
B B 0.0013 0.0007 'International Tables Vol C Tables 4.2.6.8 and 6.1.1.4'
N N 0.0061 0.0033 'International Tables Vol C Tables 4.2.6.8 and 6.1.1.4'
O O 0.0106 0.0060 'International Tables Vol C Tables 4.2.6.8 and 6.1.1.4'
F F 0.0171 0.0103 'International Tables Vol C Tables 4.2.6.8 and 6.1.1.4'
Ir Ir -1.4442 7.9887 'International Tables Vol C Tables 4.2.6.8 and 6.1.1.4'

loop_
_geom_angle_atom_site_label_1
_geom_angle_atom_site_label_2
_geom_angle_atom_site_label_3
_geom_angle
N2 C1 N1 103.58(18)
N2 C1 Ir1 143.73(17)
N1 C1 Ir1 112.67(14)
C3 C2 N1 105.5(2)
C3 C2 H2 127.2
N1 C2 H2 127.2
C2 C3 N2 108.1(2)
C2 C3 H3 125.9
N2 C3 H3 125.9
N3 C4 N1 114.17(19)
N3 C4 C5 128.0(2)
N1 C4 C5 117.8(2)
C4 C5 H5A 109.5
C4 C5 H5B 109.5
H5A C5 H5B 109.5
C4 C5 H5C 109.5
H5A C5 H5C 109.5
H5B C5 H5C 109.5
C7 C6 C11 123.0(2)
C7 C6 N3 118.6(2)
C11 C6 N3 118.2(2)
C8 C7 C6 117.0(2)
C8 C7 C12 120.6(2)
C6 C7 C12 122.4(2)
C9 C8 C7 121.4(3)
C9 C8 H8 119.3
C7 C8 H8 119.3
C10 C9 C8 120.2(2)
C10 C9 H9 119.9
C8 C9 H9 119.9
C9 C10 C11 121.2(3)
C9 C10 H10 119.4
C11 C10 H10 119.4
C6 C11 C10 117.1(2)
C6 C11 C15 122.5(2)
C10 C11 C15 120.4(2)
C7 C12 C14 110.9(3)
C7 C12 C13 113.2(3)
C14 C12 C13 108.7(3)
C7 C12 H12 107.9
C14 C12 H12 107.9
C13 C12 H12 107.9
C12 C13 H13A 109.5
C12 C13 H13B 109.5
H13A C13 H13B 109.5
C12 C13 H13C 109.5
H13A C13 H13C 109.5
H13B C13 H13C 109.5
C12 C14 H14A 109.5
C12 C14 H14B 109.5
H14A C14 H14B 109.5
C12 C14 H14C 109.5
H14A C14 H14C 109.5
H14B C14 H14C 109.5
C11 C15 C16 113.2(2)
C11 C15 C17 111.4(3)
C16 C15 C17 108.6(3)
C11 C15 H15 107.8
C16 C15 H15 107.8
C17 C15 H15 107.8
C15 C16 H16A 109.5
C15 C16 H16B 109.5
H16A C16 H16B 109.5
C15 C16 H16C 109.5
H16A C16 H16C 109.5
H16B C16 H16C 109.5
C15 C17 H17A 109.5
C15 C17 H17B 109.5
H17A C17 H17B 109.5
C15 C17 H17C 109.5
H17A C17 H17C 109.5
H17B C17 H17C 109.5
N2 C18 C19 112.3(2)
N2 C18 H18A 109.1
C19 C18 H18A 109.1
N2 C18 H18B 109.1
C19 C18 H18B 109.1
H18A C18 H18B 107.9
C18 C19 C20 109.2(3)
C18 C19 H19A 109.8
C20 C19 H19A 109.8
C18 C19 H19B 109.8
C20 C19 H19B 109.8
H19A C19 H19B 108.3
N4 C20 C19 112.2(2)
N4 C20 H20A 109.2
C19 C20 H20A 109.2
N4 C20 H20B 109.2
C19 C20 H20B 109.2
H20A C20 H20B 107.9
N4 C21 H21A 109.5
N4 C21 H21B 109.5
H21A C21 H21B 109.5
N4 C21 H21C 109.5
H21A C21 H21C 109.5
H21B C21 H21C 109.5
N4 C22 H22A 109.5
N4 C22 H22B 109.5
H22A C22 H22B 109.5
N4 C22 H22C 109.5
H22A C22 H22C 109.5
H22B C22 H22C 109.5
C24 C23 C30 125.7(3)
C24 C23 Ir1 71.55(15)
C30 C23 Ir1 110.10(19)
C24 C23 H23 117.1
C30 C23 H23 117.1
Ir1 C23 H23 88.3
C23 C24 C25 124.3(3)
C23 C24 Ir1 70.07(14)
C25 C24 Ir1 113.16(19)
C23 C24 H24 117.9
C25 C24 H24 117.9
Ir1 C24 H24 86.8
C26 C25 C24 113.5(2)
C26 C25 H25A 108.9
C24 C25 H25A 108.9
C26 C25 H25B 108.9
C24 C25 H25B 108.9
H25A C25 H25B 107.7
C25 C26 C27 113.8(3)
C25 C26 H26A 108.8
C27 C26 H26A 108.8
C25 C26 H26B 108.8
C27 C26 H26B 108.8
H26A C26 H26B 107.7
C28 C27 C26 127.8(3)
C28 C27 Ir1 72.38(14)
C26 C27 Ir1 108.44(19)
C28 C27 H27 116.1
C26 C27 H27 116.1
Ir1 C27 H27 89.1
C27 C28 C29 124.4(3)
C27 C28 Ir1 71.16(14)
C29 C28 Ir1 111.88(19)
C27 C28 H28 117.8
C29 C28 H28 117.8
Ir1 C28 H28 86.9
C30 C29 C28 113.0(2)
C30 C29 H29A 109.0
C28 C29 H29A 109.0
C30 C29 H29B 109.0
C28 C29 H29B 109.0
H29A C29 H29B 107.8
C29 C30 C23 114.8(3)
C29 C30 H30A 108.6
C23 C30 H30A 108.6
C29 C30 H30B 108.6
C23 C30 H30B 108.6
H30A C30 H30B 107.5
O1 C31 C32 107.4(4)
O1 C31 H31A 110.2
C32 C31 H31A 110.2
O1 C31 H31B 110.2
C32 C31 H31B 110.2
H31A C31 H31B 108.5
C31 C32 C33 104.2(5)
C31 C32 H32A 110.9
C33 C32 H32A 110.9
C31 C32 H32B 110.9
C33 C32 H32B 110.9
H32A C32 H32B 108.9
C34 C33 C32 105.3(6)
C34 C33 H33A 110.7
C32 C33 H33A 110.7
C34 C33 H33B 110.7
C32 C33 H33B 110.7
H33A C33 H33B 108.8
O1 C34 C33 109.1(5)
O1 C34 H34A 109.9
C33 C34 H34A 109.9
O1 C34 H34B 109.9
C33 C34 H34B 109.9
H34A C34 H34B 108.3
F1 B1 F2 108.0(4)
F1 B1 F3 118.3(4)
F2 B1 F3 105.6(3)
F1 B1 F4 107.3(3)
F2 B1 F4 106.8(4)
F3 B1 F4 110.2(4)
C1 N1 C2 111.7(2)
C1 N1 C4 118.87(17)
C2 N1 C4 129.4(2)
C1 N2 C3 111.1(2)
C1 N2 C18 126.5(2)
C3 N2 C18 122.4(2)
C4 N3 C6 119.35(18)
C4 N3 Ir1 116.52(15)
C6 N3 Ir1 124.13(13)
C21 N4 C20 112.7(3)
C21 N4 C22 110.5(4)
C20 N4 C22 110.8(3)
C31 O1 C34 106.8(5)
C1 Ir1 N3 77.76(8)
C1 Ir1 C23 97.93(9)
N3 Ir1 C23 157.14(11)
C1 Ir1 C24 101.07(9)
N3 Ir1 C24 164.30(11)
C23 Ir1 C24 38.38(13)
C1 Ir1 C27 159.34(11)
N3 Ir1 C27 95.24(9)
C23 Ir1 C27 95.72(11)
C24 Ir1 C27 80.39(10)
C1 Ir1 C28 162.23(11)
N3 Ir1 C28 96.25(8)
C23 Ir1 C28 81.04(10)
C24 Ir1 C28 89.17(10)
C27 Ir1 C28 36.46(11)

loop_
_geom_bond_atom_site_label_1
_geom_bond_atom_site_label_2
_geom_bond_distance
C1 N2 1.340(3)
C1 N1 1.386(3)
C1 Ir1 2.027(2)
C2 C3 1.336(4)
C2 N1 1.389(3)
C2 H2 0.9500
C3 N2 1.397(3)
C3 H3 0.9500
C4 N3 1.290(3)
C4 N1 1.393(3)
C4 C5 1.483(3)
C5 H5A 0.9800
C5 H5B 0.9800
C5 H5C 0.9800
C6 C7 1.400(3)
C6 C11 1.401(3)
C6 N3 1.451(3)
C7 C8 1.397(3)
C7 C12 1.521(4)
C8 C9 1.383(4)
C8 H8 0.9500
C9 C10 1.376(4)
C9 H9 0.9500
C10 C11 1.403(3)
C10 H10 0.9500
C11 C15 1.519(4)
C12 C14 1.524(5)
C12 C13 1.527(5)
C12 H12 1.0000
C13 H13A 0.9800
C13 H13B 0.9800
C13 H13C 0.9800
C14 H14A 0.9800
C14 H14B 0.9800
C14 H14C 0.9800
C15 C16 1.525(4)
C15 C17 1.526(5)
C15 H15 1.0000
C16 H16A 0.9800
C16 H16B 0.9800
C16 H16C 0.9800
C17 H17A 0.9800
C17 H17B 0.9800
C17 H17C 0.9800
C18 N2 1.471(3)
C18 C19 1.525(4)
C18 H18A 0.9900
C18 H18B 0.9900
C19 C20 1.530(4)
C19 H19A 0.9900
C19 H19B 0.9900
C20 N4 1.450(4)
C20 H20A 0.9900
C20 H20B 0.9900
C21 N4 1.441(6)
C21 H21A 0.9800
C21 H21B 0.9800
C21 H21C 0.9800
C22 N4 1.451(6)
C22 H22A 0.9800
C22 H22B 0.9800
C22 H22C 0.9800
C23 C24 1.401(5)
C23 C30 1.517(4)
C23 Ir1 2.122(2)
C23 H23 0.9500
C24 C25 1.520(4)
C24 Ir1 2.141(2)
C24 H24 0.9500
C25 C26 1.479(5)
C25 H25A 0.9900
C25 H25B 0.9900
C26 C27 1.509(4)
C26 H26A 0.9900
C26 H26B 0.9900
C27 C28 1.376(4)
C27 Ir1 2.192(2)
C27 H27 0.9500
C28 C29 1.507(4)
C28 Ir1 2.207(2)
C28 H28 0.9500
C29 C30 1.507(5)
C29 H29A 0.9900
C29 H29B 0.9900
C30 H30A 0.9900
C30 H30B 0.9900
C31 O1 1.403(6)
C31 C32 1.463(7)
C31 H31A 0.9900
C31 H31B 0.9900
C32 C33 1.469(8)
C32 H32A 0.9900
C32 H32B 0.9900
C33 C34 1.461(10)
C33 H33A 0.9900
C33 H33B 0.9900
C34 O1 1.404(9)
C34 H34A 0.9900
C34 H34B 0.9900
B1 F1 1.346(5)
B1 F2 1.356(5)
B1 F3 1.357(5)
B1 F4 1.362(5)
N3 Ir1 2.0985(17)

loop_
_geom_torsion_atom_site_label_1
_geom_torsion_atom_site_label_2
_geom_torsion_atom_site_label_3
_geom_torsion_atom_site_label_4
_geom_torsion
N1 C2 C3 N2 -0.4(3)
C11 C6 C7 C8 1.5(4)
N3 C6 C7 C8 178.0(2)
C11 C6 C7 C12 179.7(2)
N3 C6 C7 C12 -3.8(4)
C6 C7 C8 C9 -0.7(4)
C12 C7 C8 C9 -179.0(3)
C7 C8 C9 C10 0.4(4)
C8 C9 C10 C11 -0.6(4)
C7 C6 C11 C10 -1.7(3)
N3 C6 C11 C10 -178.3(2)
C7 C6 C11 C15 179.8(2)
N3 C6 C11 C15 3.3(3)
C9 C10 C11 C6 1.3(4)
C9 C10 C11 C15 179.8(2)
C8 C7 C12 C14 73.4(4)
C6 C7 C12 C14 -104.8(3)
C8 C7 C12 C13 -49.2(4)
C6 C7 C12 C13 132.7(3)
C6 C11 C15 C16 -132.7(3)
C10 C11 C15 C16 48.9(4)
C6 C11 C15 C17 104.5(3)
C10 C11 C15 C17 -73.9(3)
N2 C18 C19 C20 -177.3(2)
C18 C19 C20 N4 64.6(4)
C30 C23 C24 C25 3.1(4)
Ir1 C23 C24 C25 105.0(3)
C30 C23 C24 Ir1 -101.9(3)
C23 C24 C25 C26 -91.0(4)
Ir1 C24 C25 C26 -10.0(5)
C24 C25 C26 C27 31.1(5)
C25 C26 C27 C28 45.5(4)
C25 C26 C27 Ir1 -36.2(4)
C26 C27 C28 C29 4.1(4)
Ir1 C27 C28 C29 104.1(3)
C26 C27 C28 Ir1 -100.0(3)
C27 C28 C29 C30 -89.9(4)
Ir1 C28 C29 C30 -8.3(4)
C28 C29 C30 C23 28.1(5)
C24 C23 C30 C29 46.9(5)
Ir1 C23 C30 C29 -34.3(4)
O1 C31 C32 C33 27.0(7)
C31 C32 C33 C34 -17.7(10)
C32 C33 C34 O1 2.7(11)
N2 C1 N1 C2 -0.4(3)
Ir1 C1 N1 C2 178.39(18)
N2 C1 N1 C4 -178.3(2)
Ir1 C1 N1 C4 0.4(3)
C3 C2 N1 C1 0.5(3)
C3 C2 N1 C4 178.2(3)
N3 C4 N1 C1 0.6(3)
C5 C4 N1 C1 -179.6(2)
N3 C4 N1 C2 -177.0(3)
C5 C4 N1 C2 2.9(4)
N1 C1 N2 C3 0.1(3)
Ir1 C1 N2 C3 -178.0(3)
N1 C1 N2 C18 179.8(2)
Ir1 C1 N2 C18 1.8(5)
C2 C3 N2 C1 0.2(4)
C2 C3 N2 C18 -179.5(3)
C19 C18 N2 C1 104.7(3)
C19 C18 N2 C3 -75.5(3)
N1 C4 N3 C6 178.1(2)
C5 C4 N3 C6 -1.8(4)
N1 C4 N3 Ir1 -1.3(3)
C5 C4 N3 Ir1 178.8(2)
C7 C6 N3 C4 92.7(3)
C11 C6 N3 C4 -90.6(3)
C7 C6 N3 Ir1 -88.0(2)
C11 C6 N3 Ir1 88.7(2)
C19 C20 N4 C21 82.3(4)
C19 C20 N4 C22 -153.4(4)
C32 C31 O1 C34 -25.7(7)
C33 C34 O1 C31 14.2(10)
